data_4325304
loop_
_publ_author_name
'Josefina D\'iez'
'Jos\'e Gimeno'
'Isabel Merino'
'Eduardo Rubio'
'Francisco J. Su\'arez'

_publ_contact_author
;
      Josefina D\'iez
      Departamento de Qu\'imica Org\'anica e Inorg\'anica
      Facultad de Qu\'imica
      Universidad de Oviedo
      Avda. Juli\'an Claver\'ia, 8
      33006 Oviedo
      Spain
;
_publ_contact_author_email jdv@uniovi.es
_publ_contact_author_fax '0034 98 5103446'
_publ_contact_author_phone '0034 98 5102960'
_publ_section_title
;
 Synthesis and Structure of Ruthenium(IV) Complexes Featuring
 N-Heterocyclic Ligands with an N-H Group as the Hydrogen-Bond Donor:
 Hydrogen Interactions in Solution and in the Solid State
;
_journal_name_full 'Inorganic Chemistry'
_journal_page_first 4868
_journal_page_last 4881
_journal_paper_doi 10.1021/ic200547k
_journal_volume 50
_journal_year 2011
_chemical_compound_source synthesis
_chemical_formula_moiety 'C13 H19 Cl2 N3 O2 Ru'
_chemical_formula_sum 'C13 H19 Cl2 N3 O2 Ru'
_chemical_formula_weight 421.28
_chemical_name_systematic
;
 ?
;
_space_group_IT_number 14
_symmetry_cell_setting monoclinic
_symmetry_Int_Tables_number 14
_symmetry_space_group_name_Hall '-P 2ybc'
_symmetry_space_group_name_H-M 'P 1 21/c 1'
_atom_sites_solution_hydrogens geom
_atom_sites_solution_primary direct
_atom_sites_solution_secondary difmap
_audit_creation_method SHELXL-97
_cell_angle_alpha 90.00
_cell_angle_beta 95.632(3)
_cell_angle_gamma 90.00
_cell_formula_units_Z 4
_cell_length_a 12.3933(7)
_cell_length_b 8.5805(4)
_cell_length_c 15.8735(10)
_cell_measurement_reflns_used 3087
_cell_measurement_temperature 293(2)
_cell_measurement_theta_max 25.350
_cell_measurement_theta_min 0.407
_cell_volume 1679.85(16)
_computing_cell_refinement 'HKL Scalepack (Otwinowski & Minor 1997)'
_computing_data_collection 'Collect (Bruker AXS BV, 1997-2004)'
_computing_data_reduction 'HKL Denzo and Scalepack (Otwinowski & Minor 1997)'
_computing_molecular_graphics 'PLATON (Spek, 2007)'
_computing_publication_material 'WinGX publication routines (Farrugia, 1999)'
_computing_structure_refinement 'SHELXL-97 (Sheldrick, 1997)'
_computing_structure_solution 'DIRDIF-99 (Beurskens, 1999)'
_diffrn_ambient_temperature 293(2)
_diffrn_detector_area_resol_mean 9
_diffrn_measured_fraction_theta_full 0.986
_diffrn_measured_fraction_theta_max 0.986
_diffrn_measurement_device '95mm CCD camera on \k-goniostat'
_diffrn_measurement_device_type KappaCCD
_diffrn_measurement_method CCD
_diffrn_radiation_monochromator 'horizonally mounted graphite crystal'
_diffrn_radiation_source 'fine-focus sealed tube'
_diffrn_radiation_type MoK\a
_diffrn_radiation_wavelength 0.71073
_diffrn_reflns_av_R_equivalents 0.055
_diffrn_reflns_av_sigmaI/netI 0.0677
_diffrn_reflns_limit_h_max 14
_diffrn_reflns_limit_h_min -15
_diffrn_reflns_limit_k_max 10
_diffrn_reflns_limit_k_min 0
_diffrn_reflns_limit_l_max 19
_diffrn_reflns_limit_l_min 0
_diffrn_reflns_number 15489
_diffrn_reflns_theta_full 25.53
_diffrn_reflns_theta_max 25.53
_diffrn_reflns_theta_min 1.65
_diffrn_standards_number 0
_exptl_absorpt_coefficient_mu 1.258
_exptl_absorpt_correction_T_max 0.941
_exptl_absorpt_correction_T_min 0.754
_exptl_absorpt_correction_type multi-scan
_exptl_absorpt_process_details
;
multi-scan from symmetry-related measurements 
 Sortav (Blessing 1995)
;
_exptl_crystal_colour orange
_exptl_crystal_density_diffrn 1.666
_exptl_crystal_description prism
_exptl_crystal_F_000 848
_exptl_crystal_size_max 0.40
_exptl_crystal_size_mid 0.25
_exptl_crystal_size_min 0.05
_refine_diff_density_max 0.521
_refine_diff_density_min -0.516
_refine_diff_density_rms 0.143
_refine_ls_extinction_method none
_refine_ls_goodness_of_fit_ref 0.955
_refine_ls_hydrogen_treatment mixed
_refine_ls_matrix_type full
_refine_ls_number_parameters 206
_refine_ls_number_reflns 3094
_refine_ls_number_restraints 0
_refine_ls_restrained_S_all 0.955
_refine_ls_R_factor_all 0.0476
_refine_ls_R_factor_gt 0.0318
_refine_ls_shift/su_max 0.001
_refine_ls_shift/su_mean 0.000
_refine_ls_structure_factor_coef Fsqd
_refine_ls_weighting_details 'calc w=1/[\s^2^(Fo^2^)+(0.0541P)^2^+0.0000P] where P=(Fo^2^+2Fc^2^)/3'
_refine_ls_weighting_scheme calc
_refine_ls_wR_factor_gt 0.0870
_refine_ls_wR_factor_ref 0.1081
_reflns_number_gt 2333
_reflns_number_total 3094
_reflns_threshold_expression >2\s(I)
_cod_data_source_file ic200547k_si_002_6.cif
_cod_data_source_block 3
_cod_original_sg_symbol_H-M 'P 21/c'
_cod_database_code 4325304

loop_
_symmetry_equiv_pos_as_xyz
'x, y, z'
'-x, y+1/2, -z+1/2'
'-x, -y, -z'
'x, -y-1/2, z-1/2'

loop_
_atom_site_label
_atom_site_type_symbol
_atom_site_fract_x
_atom_site_fract_y
_atom_site_fract_z
_atom_site_U_iso_or_equiv
_atom_site_adp_type
_atom_site_occupancy
_atom_site_symmetry_multiplicity
_atom_site_calc_flag
_atom_site_refinement_flags
C1 C 0.3649(5) -0.1617(10) 0.1547(4) 0.0593(17) Uani 1 1 d .
C2 C 0.2698(5) -0.1322(8) 0.1029(3) 0.0576(16) Uani 1 1 d .
C3 C 0.1995(6) -0.2685(10) 0.0659(5) 0.091(3) Uani 1 1 d .
H3A H 0.1248 -0.2487 0.0736 0.137 Uiso 1 1 calc R
H3B H 0.2223 -0.3633 0.0944 0.137 Uiso 1 1 calc R
H3C H 0.2074 -0.2786 0.0066 0.137 Uiso 1 1 calc R
C4 C 0.2383(5) 0.0256(8) 0.0943(3) 0.0571(16) Uani 1 1 d .
H4 H 0.2972 0.0904 0.0767 0.069 Uiso 1 1 calc R
C5 C 0.1291(5) 0.0812(9) 0.0550(4) 0.072(2) Uani 1 1 d .
H5A H 0.1358 0.1313 0.0009 0.087 Uiso 1 1 calc R
H5B H 0.0788 -0.0053 0.0462 0.087 Uiso 1 1 calc R
C6 C 0.0910(5) 0.1951(9) 0.1173(4) 0.076(2) Uani 1 1 d .
H6A H 0.0151 0.2206 0.1030 0.091 Uiso 1 1 calc R
H6B H 0.1332 0.2903 0.1181 0.091 Uiso 1 1 calc R
C7 C 0.1073(4) 0.1130(7) 0.2021(4) 0.0510(14) Uani 1 1 d .
H7 H 0.0433 0.0526 0.2136 0.061 Uiso 1 1 calc R
C8 C 0.1597(5) 0.1794(7) 0.2769(4) 0.0561(15) Uani 1 1 d .
C9 C 0.1925(6) 0.3471(7) 0.2817(6) 0.094(3) Uani 1 1 d .
H9A H 0.1295 0.4109 0.2854 0.141 Uiso 1 1 calc R
H9B H 0.2263 0.3746 0.2318 0.141 Uiso 1 1 calc R
H9C H 0.2428 0.3634 0.3308 0.141 Uiso 1 1 calc R
C10 C 0.1851(5) 0.0764(8) 0.3435(4) 0.0569(16) Uani 1 1 d .
C11 C 0.4556(4) -0.0695(6) 0.3724(3) 0.0385(11) Uani 1 1 d .
H11 H 0.4726 0.0311 0.3565 0.046 Uiso 1 1 calc R
C12 C 0.5287(4) -0.1451(6) 0.4377(3) 0.0424(12) Uani 1 1 d .
C13 C 0.4066(4) -0.3663(6) 0.4186(3) 0.0415(12) Uani 1 1 d .
Cl1 Cl 0.39658(11) 0.17610(18) 0.23225(10) 0.0594(4) Uani 1 1 d .
Cl2 Cl 0.13798(12) -0.23552(17) 0.24916(11) 0.0609(4) Uani 1 1 d .
N1 N 0.3702(3) -0.1316(5) 0.3359(2) 0.0366(9) Uani 1 1 d .
N2 N 0.3459(4) -0.2776(5) 0.3587(3) 0.0458(11) Uani 1 1 d .
H2 H 0.2880 -0.3190 0.3341 0.055 Uiso 1 1 calc R
N3 N 0.4947(3) -0.2907(5) 0.4583(2) 0.0407(10) Uani 1 1 d .
H3 H 0.5314 -0.3384 0.4993 0.049 Uiso 1 1 calc R
O1 O 0.3811(3) -0.4996(4) 0.4343(2) 0.0549(10) Uani 1 1 d .
O2 O 0.6103(3) -0.0864(5) 0.4705(3) 0.0579(10) Uani 1 1 d .
Ru1 Ru 0.26018(3) -0.02208(4) 0.23292(3) 0.03270(15) Uani 1 1 d .
H1A H 0.418(5) -0.098(7) 0.162(4) 0.051(18) Uiso 1 1 d .
H1B H 0.373(5) -0.278(8) 0.175(4) 0.08(2) Uiso 1 1 d .
H10A H 0.220(5) 0.114(8) 0.387(4) 0.07(2) Uiso 1 1 d .
H10B H 0.128(6) -0.006(8) 0.365(5) 0.10(3) Uiso 1 1 d .

loop_
_atom_site_aniso_label
_atom_site_aniso_U_11
_atom_site_aniso_U_22
_atom_site_aniso_U_33
_atom_site_aniso_U_23
_atom_site_aniso_U_13
_atom_site_aniso_U_12
C1 0.048(4) 0.087(5) 0.042(4) -0.009(3) 0.002(3) 0.011(4)
C2 0.047(3) 0.094(5) 0.032(3) -0.011(3) 0.003(3) 0.010(3)
C3 0.093(6) 0.107(6) 0.071(5) -0.044(5) -0.009(4) 0.002(5)
C4 0.043(3) 0.094(5) 0.033(3) 0.012(3) 0.000(2) 0.001(3)
C5 0.051(4) 0.110(6) 0.051(4) 0.017(4) -0.016(3) 0.011(4)
C6 0.059(4) 0.082(5) 0.081(5) 0.015(4) -0.025(4) 0.013(4)
C7 0.032(3) 0.057(3) 0.063(4) -0.002(3) 0.000(3) 0.013(3)
C8 0.042(3) 0.053(3) 0.071(4) -0.013(3) -0.006(3) 0.012(3)
C9 0.091(5) 0.047(4) 0.136(7) -0.012(4) -0.029(5) 0.015(4)
C10 0.051(4) 0.068(4) 0.052(4) -0.013(3) 0.008(3) 0.016(3)
C11 0.041(3) 0.038(3) 0.035(3) 0.003(2) -0.003(2) 0.002(2)
C12 0.054(3) 0.042(3) 0.032(3) -0.004(2) 0.005(2) 0.005(2)
C13 0.044(3) 0.047(3) 0.034(3) 0.007(2) 0.004(2) 0.008(2)
Cl1 0.0464(8) 0.0715(10) 0.0573(9) 0.0257(7) -0.0101(7) -0.0251(7)
Cl2 0.0457(8) 0.0494(8) 0.0866(12) 0.0079(8) 0.0018(8) -0.0152(6)
N1 0.042(2) 0.038(2) 0.030(2) 0.0062(17) 0.0060(19) 0.0100(18)
N2 0.046(3) 0.048(3) 0.042(3) 0.012(2) -0.004(2) -0.002(2)
N3 0.047(3) 0.047(2) 0.026(2) 0.0055(18) -0.0045(18) 0.006(2)
O1 0.064(3) 0.047(2) 0.051(2) 0.0156(18) -0.0099(19) -0.0041(18)
O2 0.059(3) 0.057(2) 0.054(2) -0.003(2) -0.014(2) -0.006(2)
Ru1 0.0265(2) 0.0372(2) 0.0340(2) 0.00494(18) 0.00078(15) -0.00039(17)

loop_
_atom_type_symbol
_atom_type_description
_atom_type_scat_dispersion_real
_atom_type_scat_dispersion_imag
_atom_type_scat_source
C C 0.0033 0.0016 'International Tables Vol C Tables 4.2.6.8 and 6.1.1.4'
H H 0.0000 0.0000 'International Tables Vol C Tables 4.2.6.8 and 6.1.1.4'
Cl Cl 0.1484 0.1585 'International Tables Vol C Tables 4.2.6.8 and 6.1.1.4'
N N 0.0061 0.0033 'International Tables Vol C Tables 4.2.6.8 and 6.1.1.4'
O O 0.0106 0.0060 'International Tables Vol C Tables 4.2.6.8 and 6.1.1.4'
Ru Ru -1.2594 0.8363 'International Tables Vol C Tables 4.2.6.8 and 6.1.1.4'

loop_
_geom_angle_atom_site_label_1
_geom_angle_atom_site_label_2
_geom_angle_atom_site_label_3
_geom_angle
C2 C1 Ru1 74.1(4)
C2 C1 H1A 124(4)
Ru1 C1 H1A 94(4)
C2 C1 H1B 114(4)
Ru1 C1 H1B 112(4)
H1A C1 H1B 121(5)
C1 C2 C4 116.2(6)
C1 C2 C3 120.1(7)
C4 C2 C3 123.4(6)
C1 C2 Ru1 69.9(3)
C4 C2 Ru1 69.6(3)
C3 C2 Ru1 125.5(5)
C2 C3 H3A 109.5
C2 C3 H3B 109.5
H3A C3 H3B 109.5
C2 C3 H3C 109.5
H3A C3 H3C 109.5
H3B C3 H3C 109.5
C2 C4 C5 124.7(6)
C2 C4 Ru1 73.9(3)
C5 C4 Ru1 118.9(4)
C2 C4 H4 111.4
C5 C4 H4 111.4
Ru1 C4 H4 111.4
C6 C5 C4 105.1(5)
C6 C5 H5A 110.7
C4 C5 H5A 110.7
C6 C5 H5B 110.7
C4 C5 H5B 110.7
H5A C5 H5B 108.8
C5 C6 C7 105.1(5)
C5 C6 H6A 110.7
C7 C6 H6A 110.7
C5 C6 H6B 110.7
C7 C6 H6B 110.7
H6A C6 H6B 108.8
C8 C7 C6 124.7(6)
C8 C7 Ru1 73.5(3)
C6 C7 Ru1 118.2(4)
C8 C7 H7 111.7
C6 C7 H7 111.7
Ru1 C7 H7 111.7
C10 C8 C7 115.7(6)
C10 C8 C9 122.2(6)
C7 C8 C9 122.0(6)
C10 C8 Ru1 70.2(3)
C7 C8 Ru1 70.0(3)
C9 C8 Ru1 126.2(5)
C8 C9 H9A 109.5
C8 C9 H9B 109.5
H9A C9 H9B 109.5
C8 C9 H9C 109.5
H9A C9 H9C 109.5
H9B C9 H9C 109.5
C8 C10 Ru1 74.0(4)
C8 C10 H10A 116(5)
Ru1 C10 H10A 125(4)
C8 C10 H10B 124(4)
Ru1 C10 H10B 110(4)
H10A C10 H10B 106(6)
N1 C11 C12 124.7(5)
N1 C11 H11 117.7
C12 C11 H11 117.7
O2 C12 N3 123.0(5)
O2 C12 C11 124.0(5)
N3 C12 C11 113.0(5)
O1 C13 N3 124.1(5)
O1 C13 N2 121.6(5)
N3 C13 N2 114.3(4)
C11 N1 N2 117.6(4)
C11 N1 Ru1 125.4(3)
N2 N1 Ru1 116.9(3)
N1 N2 C13 125.3(4)
N1 N2 H2 117.4
C13 N2 H2 117.4
C12 N3 C13 124.9(4)
C12 N3 H3 117.5
C13 N3 H3 117.5
C4 Ru1 N1 143.83(18)
C4 Ru1 C1 64.6(2)
N1 Ru1 C1 80.47(19)
C4 Ru1 C10 133.4(2)
N1 Ru1 C10 81.7(2)
C1 Ru1 C10 162.0(2)
C4 Ru1 C7 70.7(2)
N1 Ru1 C7 145.41(18)
C1 Ru1 C7 133.2(2)
C10 Ru1 C7 64.2(2)
C4 Ru1 C8 98.4(2)
N1 Ru1 C8 114.08(19)
C1 Ru1 C8 160.5(3)
C10 Ru1 C8 35.9(2)
C7 Ru1 C8 36.5(2)
C4 Ru1 C2 36.5(2)
N1 Ru1 C2 113.92(18)
C1 Ru1 C2 35.9(2)
C10 Ru1 C2 158.5(2)
C7 Ru1 C2 97.8(2)
C8 Ru1 C2 132.0(2)
C4 Ru1 Cl1 83.27(17)
N1 Ru1 Cl1 85.50(11)
C1 Ru1 Cl1 86.0(2)
C10 Ru1 Cl1 94.8(2)
C7 Ru1 Cl1 102.36(16)
C8 Ru1 Cl1 82.55(16)
C2 Ru1 Cl1 100.95(17)
C4 Ru1 Cl2 103.23(17)
N1 Ru1 Cl2 86.95(11)
C1 Ru1 Cl2 93.3(2)
C10 Ru1 Cl2 83.6(2)
C7 Ru1 Cl2 83.64(16)
C8 Ru1 Cl2 100.12(16)
C2 Ru1 Cl2 82.60(18)
Cl1 Ru1 Cl2 172.43(5)

loop_
_geom_bond_atom_site_label_1
_geom_bond_atom_site_label_2
_geom_bond_distance
C1 C2 1.392(8)
C1 Ru1 2.230(6)
C1 H1A 0.85(6)
C1 H1B 1.05(7)
C2 C4 1.412(9)
C2 C3 1.541(9)
C2 Ru1 2.284(5)
C3 H3A 0.9600
C3 H3B 0.9600
C3 H3C 0.9600
C4 C5 1.512(8)
C4 Ru1 2.228(5)
C4 H4 0.9800
C5 C6 1.499(10)
C5 H5A 0.9700
C5 H5B 0.9700
C6 C7 1.516(9)
C6 H6A 0.9700
C6 H6B 0.9700
C7 C8 1.415(8)
C7 Ru1 2.234(5)
C7 H7 0.9800
C8 C10 1.389(9)
C8 C9 1.495(9)
C8 Ru1 2.280(5)
C9 H9A 0.9600
C9 H9B 0.9600
C9 H9C 0.9600
C10 Ru1 2.232(6)
C10 H10A 0.85(6)
C10 H10B 1.08(8)
C11 N1 1.273(6)
C11 C12 1.460(7)
C11 H11 0.9300
C12 O2 1.202(6)
C12 N3 1.369(7)
C13 O1 1.219(6)
C13 N3 1.369(6)
C13 N2 1.381(6)
Cl1 Ru1 2.3985(13)
Cl2 Ru1 2.4064(14)
N1 N2 1.347(6)
N1 Ru1 2.230(4)
N2 H2 0.8600
N3 H3 0.8600

loop_
_geom_torsion_atom_site_label_1
_geom_torsion_atom_site_label_2
_geom_torsion_atom_site_label_3
_geom_torsion_atom_site_label_4
_geom_torsion
Ru1 C1 C2 C4 53.7(5)
Ru1 C1 C2 C3 -120.2(6)
C1 C2 C4 C5 -168.2(6)
C3 C2 C4 C5 5.5(10)
Ru1 C2 C4 C5 -114.3(6)
C1 C2 C4 Ru1 -53.8(5)
C3 C2 C4 Ru1 119.8(6)
C2 C4 C5 C6 130.5(7)
Ru1 C4 C5 C6 40.6(7)
C4 C5 C6 C7 -48.5(7)
C5 C6 C7 C8 130.9(6)
C5 C6 C7 Ru1 42.1(7)
C6 C7 C8 C10 -168.1(6)
Ru1 C7 C8 C10 -54.9(5)
C6 C7 C8 C9 7.7(9)
Ru1 C7 C8 C9 120.9(6)
C6 C7 C8 Ru1 -113.2(6)
C7 C8 C10 Ru1 54.8(5)
C9 C8 C10 Ru1 -121.0(7)
N1 C11 C12 O2 178.4(5)
N1 C11 C12 N3 -1.8(7)
C12 C11 N1 N2 -0.3(8)
C12 C11 N1 Ru1 -177.7(4)
C11 N1 N2 C13 -0.3(7)
Ru1 N1 N2 C13 177.4(4)
O1 C13 N2 N1 -177.8(5)
N3 C13 N2 N1 3.0(7)
O2 C12 N3 C13 -175.3(5)
C11 C12 N3 C13 5.0(7)
O1 C13 N3 C12 175.3(5)
N2 C13 N3 C12 -5.6(7)
C2 C4 Ru1 N1 46.0(5)
C5 C4 Ru1 N1 167.2(4)
C2 C4 Ru1 C1 30.1(4)
C5 C4 Ru1 C1 151.3(6)
C2 C4 Ru1 C10 -151.0(4)
C5 C4 Ru1 C10 -29.7(7)
C2 C4 Ru1 C7 -135.6(4)
C5 C4 Ru1 C7 -14.3(5)
C2 C4 Ru1 C8 -159.8(4)
C5 C4 Ru1 C8 -38.6(6)
C5 C4 Ru1 C2 121.2(7)
C2 C4 Ru1 Cl1 118.8(3)
C5 C4 Ru1 Cl1 -120.0(5)
C2 C4 Ru1 Cl2 -57.3(3)
C5 C4 Ru1 Cl2 64.0(5)
C11 N1 Ru1 C4 80.6(5)
N2 N1 Ru1 C4 -96.9(5)
C11 N1 Ru1 C1 95.1(5)
N2 N1 Ru1 C1 -82.3(4)
C11 N1 Ru1 C10 -87.1(5)
N2 N1 Ru1 C10 95.5(4)
C11 N1 Ru1 C7 -96.9(5)
N2 N1 Ru1 C7 85.7(4)
C11 N1 Ru1 C8 -71.3(5)
N2 N1 Ru1 C8 111.3(4)
C11 N1 Ru1 C2 108.4(4)
N2 N1 Ru1 C2 -69.0(4)
C11 N1 Ru1 Cl1 8.4(4)
N2 N1 Ru1 Cl1 -169.0(3)
C11 N1 Ru1 Cl2 -171.1(4)
N2 N1 Ru1 Cl2 11.5(3)
C2 C1 Ru1 C4 -30.5(4)
C2 C1 Ru1 N1 158.9(5)
C2 C1 Ru1 C10 151.9(8)
C2 C1 Ru1 C7 -11.8(6)
C2 C1 Ru1 C8 -61.0(9)
C2 C1 Ru1 Cl1 -115.0(4)
C2 C1 Ru1 Cl2 72.6(4)
C8 C10 Ru1 C4 -15.0(6)
C8 C10 Ru1 N1 155.0(4)
C8 C10 Ru1 C1 162.0(8)
C8 C10 Ru1 C7 -31.2(4)
C8 C10 Ru1 C2 -66.8(9)
C8 C10 Ru1 Cl1 70.2(4)
C8 C10 Ru1 Cl2 -117.2(4)
C8 C7 Ru1 C4 -137.0(4)
C6 C7 Ru1 C4 -16.0(5)
C8 C7 Ru1 N1 41.4(5)
C6 C7 Ru1 N1 162.4(4)
C8 C7 Ru1 C1 -154.9(4)
C6 C7 Ru1 C1 -33.9(6)
C8 C7 Ru1 C10 30.6(4)
C6 C7 Ru1 C10 151.6(6)
C6 C7 Ru1 C8 121.0(6)
C8 C7 Ru1 C2 -161.8(4)
C6 C7 Ru1 C2 -40.9(5)
C8 C7 Ru1 Cl1 -58.7(4)
C6 C7 Ru1 Cl1 62.2(5)
C8 C7 Ru1 Cl2 116.6(4)
C6 C7 Ru1 Cl2 -122.5(5)
C10 C8 Ru1 C4 169.0(4)
C7 C8 Ru1 C4 40.6(4)
C9 C8 Ru1 C4 -75.0(6)
C10 C8 Ru1 N1 -27.3(4)
C7 C8 Ru1 N1 -155.7(3)
C9 C8 Ru1 N1 88.7(6)
C10 C8 Ru1 C1 -163.3(7)
C7 C8 Ru1 C1 68.2(8)
C9 C8 Ru1 C1 -47.3(10)
C7 C8 Ru1 C10 -128.4(6)
C9 C8 Ru1 C10 116.0(8)
C10 C8 Ru1 C7 128.4(6)
C9 C8 Ru1 C7 -115.6(8)
C10 C8 Ru1 C2 153.0(4)
C7 C8 Ru1 C2 24.6(5)
C9 C8 Ru1 C2 -91.0(6)
C10 C8 Ru1 Cl1 -109.0(4)
C7 C8 Ru1 Cl1 122.6(4)
C9 C8 Ru1 Cl1 7.0(6)
C10 C8 Ru1 Cl2 63.9(4)
C7 C8 Ru1 Cl2 -64.5(4)
C9 C8 Ru1 Cl2 179.9(6)
C1 C2 Ru1 C4 129.5(6)
C3 C2 Ru1 C4 -117.2(7)
C1 C2 Ru1 N1 -22.8(5)
C4 C2 Ru1 N1 -152.3(3)
C3 C2 Ru1 N1 90.5(6)
C4 C2 Ru1 C1 -129.5(6)
C3 C2 Ru1 C1 113.3(8)
C1 C2 Ru1 C10 -156.7(7)
C4 C2 Ru1 C10 73.8(8)
C3 C2 Ru1 C10 -43.4(10)
C1 C2 Ru1 C7 171.4(5)
C4 C2 Ru1 C7 41.8(4)
C3 C2 Ru1 C7 -75.3(6)
C1 C2 Ru1 C8 156.9(4)
C4 C2 Ru1 C8 27.4(5)
C3 C2 Ru1 C8 -89.8(6)
C1 C2 Ru1 Cl1 67.1(5)
C4 C2 Ru1 Cl1 -62.4(3)
C3 C2 Ru1 Cl1 -179.6(5)
C1 C2 Ru1 Cl2 -106.1(5)
C4 C2 Ru1 Cl2 124.3(3)
C3 C2 Ru1 Cl2 7.2(5)
